data_7155529
loop_
_publ_author_name
'Kuznetsov, Nikolai Yu'
'Tikhov, Rabdan M.'
'Godovikov, Ivan A.'
'Medvedev, Michael G.'
'Lyssenko, Konstantin A.'
'Burtseva, Elena I.'
'Kirillova, Elena S.'
'Bubnov, Yuri N.'

_publ_section_title
;
 Stereoselective synthesis of novel adamantane derivatives with high
 potency against rimantadine-resistant influenza A virus strains.
;
_journal_issue 15
_journal_name_full 'Organic &amp; biomolecular chemistry'
_journal_page_first 3152
_journal_page_last 3157
_journal_paper_doi 10.1039/c7ob00331e
_journal_volume 15
_journal_year 2017
_chemical_absolute_configuration ad
_chemical_formula_moiety 'C19 H31 N O2'
_chemical_formula_sum 'C19 H31 N O2'
_chemical_formula_weight 305.45
_chemical_name_systematic 'tert-butyl (1-((3r,5r,7r)-adamantan-1-yl)but-3-en-1-yl)carbamate'
_space_group_crystal_system monoclinic
_space_group_IT_number 4
_space_group_name_Hall 'P 2yb'
_space_group_name_H-M_alt 'P 1 21 1'
_symmetry_space_group_name_Hall 'P 2yb'
_symmetry_space_group_name_H-M 'P 1 21 1'
_atom_sites_solution_hydrogens mixed
_audit_creation_date 2015-12-04
_audit_creation_method
;
Olex2 1.2
(compiled 2015.09.30 svn.r3233 for OlexSys, GUI svn.r5103)
;
_audit_update_record
;
2015-12-04 deposited with the CCDC.
2017-03-09 downloaded from the CCDC.
;
_cell_angle_alpha 90
_cell_angle_beta 96.0380(10)
_cell_angle_gamma 90
_cell_formula_units_Z 4
_cell_length_a 10.3207(2)
_cell_length_b 17.1680(4)
_cell_length_c 10.4198(2)
_cell_measurement_reflns_used 9974
_cell_measurement_temperature 120
_cell_measurement_theta_max 67.532
_cell_measurement_theta_min 4.266
_cell_volume 1836.00(7)
_computing_cell_refinement 'SAINT v8.27A (Bruker, 2012)'
_computing_data_reduction 'SAINT v8.27A (Bruker, 2012)'
_computing_molecular_graphics 'Olex2 (Dolomanov et al., 2009)'
_computing_publication_material 'Olex2 (Dolomanov et al., 2009)'
_computing_structure_refinement 'ShelXL (Sheldrick, 2015)'
_computing_structure_solution 'ShelXS (Sheldrick, 2008)'
_diffrn_ambient_temperature 120
_diffrn_detector 'Bruker APEX2 area detector'
_diffrn_detector_area_resol_mean 7.9
_diffrn_detector_type 'CCD area detector'
_diffrn_measured_fraction_theta_full 0.968
_diffrn_measured_fraction_theta_max 0.967
_diffrn_measurement_device 'three-circle diffractometer'
_diffrn_measurement_device_type 'Bruker APEX-DUO CCD'
_diffrn_measurement_method '\f and \w scans'
_diffrn_radiation_monochromator 'mirror optics'
_diffrn_radiation_probe x-ray
_diffrn_radiation_type CuK\a
_diffrn_radiation_wavelength 1.54178
_diffrn_reflns_av_R_equivalents 0.0209
_diffrn_reflns_av_unetI/netI 0.0162
_diffrn_reflns_Laue_measured_fraction_full 0.968
_diffrn_reflns_Laue_measured_fraction_max 0.967
_diffrn_reflns_limit_h_max 12
_diffrn_reflns_limit_h_min -12
_diffrn_reflns_limit_k_max 18
_diffrn_reflns_limit_k_min -19
_diffrn_reflns_limit_l_max 11
_diffrn_reflns_limit_l_min -12
_diffrn_reflns_number 28420
_diffrn_reflns_point_group_measured_fraction_full 0.938
_diffrn_reflns_point_group_measured_fraction_max 0.937
_diffrn_reflns_theta_full 67.679
_diffrn_reflns_theta_max 67.688
_diffrn_reflns_theta_min 4.267
_diffrn_source 'microfocus sealed X-ray tube'
_diffrn_source_type 'Incoatec I\ms'
_diffrn_standards_number 0
_exptl_absorpt_coefficient_mu 0.547
_exptl_absorpt_correction_T_max 0.7530
_exptl_absorpt_correction_T_min 0.6703
_exptl_absorpt_correction_type multi-scan
_exptl_absorpt_process_details
;
SADABS-2008/1 (Bruker,2008) was used for absorption correction.
wR2(int) was 0.1318 before and 0.0364 after correction.
The Ratio of minimum to maximum transmission is 0.8902.
The \l/2 correction factor is 0.0000.
;
_exptl_crystal_colour white
_exptl_crystal_colour_primary white
_exptl_crystal_density_diffrn 1.105
_exptl_crystal_description needle
_exptl_crystal_F_000 672
_exptl_crystal_size_max 0.5
_exptl_crystal_size_mid 0.03
_exptl_crystal_size_min 0.03
_refine_diff_density_max 0.198
_refine_diff_density_min -0.180
_refine_diff_density_rms 0.036
_refine_ls_abs_structure_details
;
 Flack x determined using 2832 quotients [(I+)-(I-)]/[(I+)+(I-)]
 (Parsons, Flack and Wagner, Acta Cryst. B69 (2013) 249-259).
;
_refine_ls_abs_structure_Flack 0.04(3)
_refine_ls_extinction_method none
_refine_ls_goodness_of_fit_ref 1.058
_refine_ls_hydrogen_treatment mixed
_refine_ls_matrix_type full
_refine_ls_number_parameters 411
_refine_ls_number_reflns 6252
_refine_ls_number_restraints 1
_refine_ls_restrained_S_all 1.058
_refine_ls_R_factor_all 0.0326
_refine_ls_R_factor_gt 0.0323
_refine_ls_shift/su_max 0.000
_refine_ls_shift/su_mean 0.000
_refine_ls_structure_factor_coef Fsqd
_refine_ls_weighting_details 'w=1/[\s^2^(Fo^2^)+(0.0510P)^2^+0.4600P] where P=(Fo^2^+2Fc^2^)/3'
_refine_ls_weighting_scheme calc
_refine_ls_wR_factor_gt 0.0897
_refine_ls_wR_factor_ref 0.0900
_reflns_Friedel_coverage 0.870
_reflns_Friedel_fraction_full 0.906
_reflns_Friedel_fraction_max 0.905
_reflns_number_gt 6171
_reflns_number_total 6252
_reflns_threshold_expression 'I > 2\s(I)'
_cod_data_source_file c7ob00331e2.cif
_cod_data_source_block a
_cod_depositor_comments 'Adding full bibliography for 7155527--7155531.cif.'
_cod_database_code 7155529
_shelx_space_group_comment
;
The symmetry employed for this shelxl refinement is uniquely defined
by the following loop, which should always be used as a source of
symmetry information in preference to the above space-group names.
They are only intended as comments.
;
_olex2_refinement_description
;
1. Fixed Uiso
 At 1.2 times of:
  All C(H) groups, All C(H,H) groups
 At 1.5 times of:
  All C(H,H,H) groups
2.a Ternary CH refined with riding coordinates:
 C9(H9), C9A(H9A), C17(H17), C17A(H17A), C19(H19), C19A(H19A), C21(H21),
 C21A(H21A)
2.b Secondary CH2 refined with riding coordinates:
 C10(H10A,H10B), C10A(H10C,H10D), C14(H14A,H14B), C14A(H14C,H14D), C15(H15A,
 H15B), C15A(H15C,H15D), C16(H16A,H16B), C16A(H16D,H16C), C18(H18A,H18B),
 C18A(H18C,H18D), C20(H20A,H20B), C20A(H20C,H20D), C22(H22B,H22A), C22A(H22C,
 H22D)
2.c Aromatic/amide H refined with riding coordinates:
 C11(H11), C11A(H11A)
2.d X=CH2 refined with riding coordinates:
 C12(H12A,H12B), C12A(H12D,H12C)
2.e Idealised Me refined as rotating group:
 C1(H1A,H1B,H1C), C1A(H1AA,H1AB,H1AC), C2(H2A,H2B,H2C), C2A(H2AA,H2AB,H2AC),
 C3(H3A,H3B,H3C), C3A(H3AA,H3AB,H3AC)
;
_shelx_shelxl_version_number 2014/7
_olex2_computing_structure_refinement_long 'ShelXL (Sheldrick, 2008)'
_olex2_computing_structure_solution_long 'ShelXS (Sheldrick, 2008)'
_olex2_exptl_crystal_mounting_method 'on a glass needle'
_olex2_submission_original_sample_id RT-109
_olex2_submission_special_instructions 'No special instructions were received'

loop_
_space_group_symop_operation_xyz
'x, y, z'
'-x, y+1/2, -z'

loop_
_atom_site_label
_atom_site_type_symbol
_atom_site_fract_x
_atom_site_fract_y
_atom_site_fract_z
_atom_site_U_iso_or_equiv
_atom_site_adp_type
_atom_site_occupancy
_atom_site_site_symmetry_order
_atom_site_calc_flag
_atom_site_refinement_flags_posn
C1 C -0.2361(2) 0.80236(16) 0.7111(2) 0.0341(6) Uani 1 1 d .
H1A H -0.1479 0.8239 0.7272 0.051 Uiso 1 1 calc GR
H1B H -0.2772 0.8019 0.7917 0.051 Uiso 1 1 calc GR
H1C H -0.2878 0.8346 0.6471 0.051 Uiso 1 1 calc GR
C1A C 1.2152(3) 0.54330(17) 0.7752(3) 0.0443(7) Uani 1 1 d .
H1AA H 1.2351 0.5646 0.6923 0.066 Uiso 1 1 calc GR
H1AB H 1.2948 0.5420 0.8354 0.066 Uiso 1 1 calc GR
H1AC H 1.1501 0.5762 0.8108 0.066 Uiso 1 1 calc GR
C2 C -0.3649(2) 0.68801(15) 0.6258(2) 0.0316(5) Uani 1 1 d .
H2A H -0.4132 0.7226 0.5631 0.047 Uiso 1 1 calc GR
H2B H -0.4100 0.6849 0.7038 0.047 Uiso 1 1 calc GR
H2C H -0.3595 0.6359 0.5883 0.047 Uiso 1 1 calc GR
C2A C 1.1234(3) 0.42924(19) 0.8817(2) 0.0422(6) Uani 1 1 d .
H2AA H 1.0943 0.3751 0.8696 0.063 Uiso 1 1 calc GR
H2AB H 1.0524 0.4607 0.9100 0.063 Uiso 1 1 calc GR
H2AC H 1.1986 0.4313 0.9474 0.063 Uiso 1 1 calc GR
H8 H -0.061(3) 0.7373(18) 0.362(2) 0.020(7) Uiso 1 1 d .
C3 C -0.1454(3) 0.66852(17) 0.7543(2) 0.0370(6) Uani 1 1 d .
H3A H -0.1439 0.6154 0.7199 0.056 Uiso 1 1 calc GR
H3B H -0.1820 0.6678 0.8374 0.056 Uiso 1 1 calc GR
H3C H -0.0565 0.6892 0.7664 0.056 Uiso 1 1 calc GR
C3A C 1.2569(3) 0.40931(19) 0.6951(3) 0.0442(7) Uani 1 1 d .
H3AA H 1.2186 0.3575 0.6799 0.066 Uiso 1 1 calc GR
H3AB H 1.3375 0.4050 0.7535 0.066 Uiso 1 1 calc GR
H3AC H 1.2763 0.4318 0.6129 0.066 Uiso 1 1 calc GR
C4 C -0.2289(2) 0.71976(14) 0.6602(2) 0.0250(5) Uani 1 1 d .
C4A C 1.1617(2) 0.46108(15) 0.7553(2) 0.0301(5) Uani 1 1 d .
O5 O -0.16352(16) 0.73096(9) 0.54235(15) 0.0263(3) Uani 1 1 d .
O5A O 1.04541(16) 0.47423(9) 0.66389(15) 0.0285(4) Uani 1 1 d .
C6 C -0.1426(2) 0.66955(13) 0.4664(2) 0.0214(4) Uani 1 1 d .
C6A C 0.9659(2) 0.41444(13) 0.62647(19) 0.0215(4) Uani 1 1 d .
O7 O -0.17899(16) 0.60291(9) 0.48408(15) 0.0273(4) Uani 1 1 d .
O7A O 0.98224(15) 0.34743(9) 0.66435(15) 0.0263(3) Uani 1 1 d .
N8 N -0.07817(18) 0.69245(12) 0.36762(18) 0.0226(4) Uani 1 1 d .
N8A N 0.86642(18) 0.43876(11) 0.54279(17) 0.0226(4) Uani 1 1 d .
H8A H 0.856(3) 0.4867(18) 0.530(2) 0.021(6) Uiso 1 1 d .
C9 C -0.0420(2) 0.63814(13) 0.2703(2) 0.0217(4) Uani 1 1 d .
H9 H -0.0798 0.5865 0.2906 0.026 Uiso 1 1 calc R
C9A C 0.7575(2) 0.38742(13) 0.5008(2) 0.0227(5) Uani 1 1 d .
H9A H 0.7783 0.3354 0.5411 0.027 Uiso 1 1 calc R
C10 C -0.1091(2) 0.66282(15) 0.1376(2) 0.0281(5) Uani 1 1 d .
H10A H -0.0799 0.7160 0.1176 0.034 Uiso 1 1 calc R
H10B H -0.0815 0.6272 0.0709 0.034 Uiso 1 1 calc R
C10A C 0.6343(2) 0.41720(17) 0.5561(2) 0.0316(5) Uani 1 1 d .
H10C H 0.6136 0.4702 0.5223 0.038 Uiso 1 1 calc R
H10D H 0.5601 0.3828 0.5266 0.038 Uiso 1 1 calc R
C11 C -0.2550(2) 0.66204(16) 0.1313(3) 0.0335(5) Uani 1 1 d .
H11 H -0.2952 0.6166 0.1606 0.040 Uiso 1 1 calc R
C11A C 0.6502(2) 0.41969(17) 0.7012(2) 0.0342(6) Uani 1 1 d .
H11A H 0.6835 0.3745 0.7458 0.041 Uiso 1 1 calc R
C12 C -0.3307(2) 0.71937(17) 0.0883(3) 0.0403(6) Uani 1 1 d .
H12A H -0.2940 0.7658 0.0582 0.048 Uiso 1 1 calc R
H12B H -0.4225 0.7146 0.0872 0.048 Uiso 1 1 calc R
C12A C 0.6217(3) 0.47919(19) 0.7696(2) 0.0450(7) Uani 1 1 d .
H12D H 0.5882 0.5253 0.7281 0.054 Uiso 1 1 calc R
H12C H 0.6343 0.4766 0.8611 0.054 Uiso 1 1 calc R
C13 C 0.1070(2) 0.62619(13) 0.2745(2) 0.0220(4) Uani 1 1 d .
C13A C 0.7419(2) 0.37485(12) 0.3523(2) 0.0211(4) Uani 1 1 d .
C14 C 0.1682(2) 0.62020(15) 0.4156(2) 0.0305(5) Uani 1 1 d .
H14A H 0.1528 0.6693 0.4616 0.037 Uiso 1 1 calc R
H14B H 0.1263 0.5772 0.4594 0.037 Uiso 1 1 calc R
C14A C 0.8728(2) 0.34918(17) 0.3085(2) 0.0339(6) Uani 1 1 d .
H14C H 0.9030 0.3011 0.3550 0.041 Uiso 1 1 calc R
H14D H 0.9389 0.3903 0.3297 0.041 Uiso 1 1 calc R
C15 C 0.1337(2) 0.54934(14) 0.2062(2) 0.0302(5) Uani 1 1 d .
H15A H 0.0913 0.5059 0.2482 0.036 Uiso 1 1 calc R
H15B H 0.0957 0.5520 0.1150 0.036 Uiso 1 1 calc R
C15A C 0.6408(3) 0.31032(17) 0.3171(2) 0.0367(6) Uani 1 1 d .
H15C H 0.5554 0.3263 0.3438 0.044 Uiso 1 1 calc R
H15D H 0.6683 0.2619 0.3639 0.044 Uiso 1 1 calc R
C16 C 0.1752(2) 0.69243(13) 0.2085(2) 0.0248(5) Uani 1 1 d .
H16A H 0.1379 0.6968 0.1173 0.030 Uiso 1 1 calc R
H16B H 0.1601 0.7424 0.2521 0.030 Uiso 1 1 calc R
C16A C 0.6969(3) 0.44858(14) 0.2782(2) 0.0290(5) Uani 1 1 d .
H16D H 0.7611 0.4908 0.2990 0.035 Uiso 1 1 calc R
H16C H 0.6122 0.4658 0.3050 0.035 Uiso 1 1 calc R
C17 C 0.3221(2) 0.67697(15) 0.2144(2) 0.0297(5) Uani 1 1 d .
H17 H 0.3646 0.7207 0.1711 0.036 Uiso 1 1 calc R
C17A C 0.6825(2) 0.43318(14) 0.1316(2) 0.0289(5) Uani 1 1 d .
H17A H 0.6531 0.4820 0.0848 0.035 Uiso 1 1 calc R
C18 C 0.3807(2) 0.67155(18) 0.3551(2) 0.0359(6) Uani 1 1 d .
H18A H 0.4756 0.6620 0.3590 0.043 Uiso 1 1 calc R
H18B H 0.3669 0.7212 0.4000 0.043 Uiso 1 1 calc R
C18A C 0.8135(3) 0.40806(18) 0.0905(2) 0.0377(6) Uani 1 1 d .
H18C H 0.8052 0.3986 -0.0037 0.045 Uiso 1 1 calc R
H18D H 0.8786 0.4499 0.1104 0.045 Uiso 1 1 calc R
C19 C 0.3155(2) 0.60502(18) 0.4211(2) 0.0379(6) Uani 1 1 d .
H19 H 0.3534 0.6015 0.5133 0.046 Uiso 1 1 calc R
C19A C 0.8583(3) 0.33392(18) 0.1620(2) 0.0415(7) Uani 1 1 d .
H19A H 0.9441 0.3172 0.1348 0.050 Uiso 1 1 calc R
C20 C 0.3378(3) 0.52805(18) 0.3526(3) 0.0440(7) Uani 1 1 d .
H20A H 0.4324 0.5170 0.3572 0.053 Uiso 1 1 calc R
H20B H 0.2956 0.4849 0.3956 0.053 Uiso 1 1 calc R
C20A C 0.7576(3) 0.26966(17) 0.1299(3) 0.0475(8) Uani 1 1 d .
H20C H 0.7488 0.2591 0.0360 0.057 Uiso 1 1 calc R
H20D H 0.7866 0.2211 0.1755 0.057 Uiso 1 1 calc R
C21 C 0.2805(2) 0.53381(16) 0.2117(3) 0.0358(6) Uani 1 1 d .
H21 H 0.2956 0.4838 0.1664 0.043 Uiso 1 1 calc R
C21A C 0.6271(3) 0.29482(16) 0.1707(2) 0.0397(6) Uani 1 1 d .
H21A H 0.5614 0.2527 0.1495 0.048 Uiso 1 1 calc R
C22 C 0.3462(2) 0.60091(17) 0.1455(2) 0.0343(6) Uani 1 1 d .
H22B H 0.4410 0.5911 0.1487 0.041 Uiso 1 1 calc R
H22A H 0.3100 0.6044 0.0538 0.041 Uiso 1 1 calc R
C22A C 0.5822(2) 0.36933(17) 0.0994(2) 0.0340(6) Uani 1 1 d .
H22C H 0.5719 0.3597 0.0052 0.041 Uiso 1 1 calc R
H22D H 0.4968 0.3858 0.1255 0.041 Uiso 1 1 calc R

loop_
_atom_site_aniso_label
_atom_site_aniso_U_11
_atom_site_aniso_U_22
_atom_site_aniso_U_33
_atom_site_aniso_U_23
_atom_site_aniso_U_13
_atom_site_aniso_U_12
C1 0.0320(12) 0.0375(14) 0.0340(13) -0.0107(11) 0.0089(10) 0.0011(11)
C1A 0.0496(16) 0.0432(16) 0.0363(14) -0.0020(12) -0.0134(12) -0.0172(13)
C2 0.0247(11) 0.0353(14) 0.0358(13) -0.0069(10) 0.0069(9) 0.0011(10)
C2A 0.0530(17) 0.0483(17) 0.0236(12) 0.0012(11) -0.0040(11) -0.0078(13)
C3 0.0375(13) 0.0450(15) 0.0271(12) 0.0006(10) -0.0034(10) 0.0058(11)
C3A 0.0255(12) 0.0564(18) 0.0496(16) -0.0058(14) -0.0006(11) -0.0021(12)
C4 0.0223(11) 0.0316(13) 0.0222(11) -0.0037(9) 0.0072(9) 0.0030(9)
C4A 0.0283(12) 0.0354(13) 0.0244(11) 0.0002(10) -0.0078(9) -0.0050(10)
O5 0.0324(8) 0.0215(8) 0.0269(8) -0.0020(6) 0.0115(6) 0.0010(6)
O5A 0.0291(8) 0.0250(8) 0.0288(8) 0.0007(6) -0.0086(6) -0.0043(7)
C6 0.0194(10) 0.0205(11) 0.0245(10) 0.0007(8) 0.0036(8) 0.0045(8)
C6A 0.0228(10) 0.0220(12) 0.0197(10) -0.0036(9) 0.0024(8) -0.0011(8)
O7 0.0340(9) 0.0195(8) 0.0299(8) 0.0027(6) 0.0098(7) 0.0015(6)
O7A 0.0265(8) 0.0207(8) 0.0307(8) 0.0026(6) -0.0018(6) 0.0018(6)
N8 0.0260(10) 0.0174(11) 0.0256(10) 0.0001(7) 0.0083(7) -0.0002(7)
N8A 0.0257(10) 0.0168(10) 0.0241(9) 0.0015(7) -0.0025(7) -0.0007(7)
C9 0.0230(11) 0.0207(11) 0.0218(10) -0.0020(8) 0.0048(8) 0.0005(8)
C9A 0.0208(10) 0.0237(11) 0.0232(11) 0.0014(8) -0.0004(8) -0.0005(8)
C10 0.0226(11) 0.0365(14) 0.0250(11) -0.0012(9) 0.0020(9) 0.0047(9)
C10A 0.0253(11) 0.0466(15) 0.0229(11) -0.0015(10) 0.0023(9) 0.0018(10)
C11 0.0257(12) 0.0357(14) 0.0382(13) 0.0012(10) 0.0001(10) -0.0024(10)
C11A 0.0359(13) 0.0438(15) 0.0236(11) 0.0068(11) 0.0067(9) 0.0057(11)
C12 0.0248(12) 0.0474(16) 0.0486(15) 0.0101(13) 0.0033(11) 0.0029(11)
C12A 0.0617(19) 0.0510(18) 0.0231(12) 0.0034(12) 0.0078(12) 0.0043(14)
C13 0.0222(11) 0.0249(12) 0.0190(10) -0.0010(8) 0.0020(8) 0.0006(8)
C13A 0.0200(10) 0.0211(11) 0.0221(10) 0.0003(8) 0.0009(8) 0.0004(8)
C14 0.0278(12) 0.0427(15) 0.0209(11) 0.0011(10) 0.0022(9) 0.0070(10)
C14A 0.0265(12) 0.0471(16) 0.0275(12) -0.0063(11) 0.0000(9) 0.0113(11)
C15 0.0275(12) 0.0276(13) 0.0357(13) -0.0066(10) 0.0044(10) 0.0034(9)
C15A 0.0444(14) 0.0394(15) 0.0254(12) 0.0022(10) -0.0013(10) -0.0202(12)
C16 0.0211(11) 0.0275(12) 0.0259(11) 0.0004(9) 0.0035(8) -0.0005(9)
C16A 0.0392(13) 0.0262(12) 0.0210(11) -0.0013(9) 0.0010(9) 0.0055(9)
C17 0.0201(11) 0.0412(15) 0.0281(12) -0.0004(10) 0.0042(9) -0.0041(10)
C17A 0.0393(13) 0.0270(12) 0.0199(10) 0.0015(9) 0.0012(9) 0.0034(10)
C18 0.0217(11) 0.0545(16) 0.0307(13) -0.0126(11) -0.0015(9) 0.0009(11)
C18A 0.0342(13) 0.0577(17) 0.0216(11) -0.0040(11) 0.0057(9) -0.0136(12)
C19 0.0281(13) 0.0623(18) 0.0223(11) 0.0026(11) -0.0022(9) 0.0106(12)
C19A 0.0290(13) 0.066(2) 0.0293(13) -0.0117(12) 0.0021(10) 0.0181(12)
C20 0.0319(14) 0.0501(17) 0.0496(16) 0.0113(13) 0.0025(12) 0.0196(12)
C20A 0.076(2) 0.0351(16) 0.0297(14) -0.0100(11) -0.0045(13) 0.0130(14)
C21 0.0305(13) 0.0344(14) 0.0426(15) -0.0092(11) 0.0049(11) 0.0091(10)
C21A 0.0519(16) 0.0384(15) 0.0274(13) -0.0030(11) -0.0026(11) -0.0243(13)
C22 0.0219(11) 0.0541(17) 0.0270(11) -0.0076(11) 0.0040(9) 0.0070(11)
C22A 0.0235(11) 0.0569(17) 0.0211(11) -0.0024(10) -0.0005(9) -0.0022(11)

loop_
_atom_type_symbol
_atom_type_description
_atom_type_scat_dispersion_real
_atom_type_scat_dispersion_imag
_atom_type_scat_source
C C 0.0181 0.0091 'International Tables Vol C Tables 4.2.6.8 and 6.1.1.4'
H H 0.0000 0.0000 'International Tables Vol C Tables 4.2.6.8 and 6.1.1.4'
N N 0.0311 0.0180 'International Tables Vol C Tables 4.2.6.8 and 6.1.1.4'
O O 0.0492 0.0322 'International Tables Vol C Tables 4.2.6.8 and 6.1.1.4'

loop_
_geom_angle_atom_site_label_1
_geom_angle_atom_site_label_2
_geom_angle_atom_site_label_3
_geom_angle
H1A C1 H1B 109.5
H1A C1 H1C 109.5
H1B C1 H1C 109.5
C4 C1 H1A 109.5
C4 C1 H1B 109.5
C4 C1 H1C 109.5
H1AA C1A H1AB 109.5
H1AA C1A H1AC 109.5
H1AB C1A H1AC 109.5
C4A C1A H1AA 109.5
C4A C1A H1AB 109.5
C4A C1A H1AC 109.5
H2A C2 H2B 109.5
H2A C2 H2C 109.5
H2B C2 H2C 109.5
C4 C2 H2A 109.5
C4 C2 H2B 109.5
C4 C2 H2C 109.5
H2AA C2A H2AB 109.5
H2AA C2A H2AC 109.5
H2AB C2A H2AC 109.5
C4A C2A H2AA 109.5
C4A C2A H2AB 109.5
C4A C2A H2AC 109.5
H3A C3 H3B 109.5
H3A C3 H3C 109.5
H3B C3 H3C 109.5
C4 C3 H3A 109.5
C4 C3 H3B 109.5
C4 C3 H3C 109.5
H3AA C3A H3AB 109.5
H3AA C3A H3AC 109.5
H3AB C3A H3AC 109.5
C4A C3A H3AA 109.5
C4A C3A H3AB 109.5
C4A C3A H3AC 109.5
C2 C4 C1 109.93(19)
C2 C4 C3 113.2(2)
C3 C4 C1 111.2(2)
O5 C4 C1 102.26(18)
O5 C4 C2 110.13(18)
O5 C4 C3 109.61(18)
C2A C4A C1A 109.9(2)
C3A C4A C1A 111.1(2)
C3A C4A C2A 112.9(2)
O5A C4A C1A 101.9(2)
O5A C4A C2A 110.4(2)
O5A C4A C3A 110.12(19)
C6 O5 C4 120.14(17)
C6A O5A C4A 120.15(17)
O7 C6 O5 124.85(19)
O7 C6 N8 125.0(2)
N8 C6 O5 110.11(19)
O7A C6A O5A 124.40(19)
O7A C6A N8A 125.0(2)
N8A C6A O5A 110.64(19)
C6 N8 H8 118.1(19)
C6 N8 C9 122.1(2)
C9 N8 H8 119.8(19)
C6A N8A H8A 118.6(18)
C6A N8A C9A 121.31(19)
C9A N8A H8A 118.0(18)
N8 C9 H9 106.6
N8 C9 C10 108.99(18)
N8 C9 C13 113.09(17)
C10 C9 H9 106.6
C10 C9 C13 114.46(17)
C13 C9 H9 106.6
N8A C9A H9A 106.8
N8A C9A C10A 109.16(19)
N8A C9A C13A 112.22(17)
C10A C9A H9A 106.8
C10A C9A C13A 114.60(17)
C13A C9A H9A 106.8
C9 C10 H10A 109.0
C9 C10 H10B 109.0
H10A C10 H10B 107.8
C11 C10 C9 113.07(19)
C11 C10 H10A 109.0
C11 C10 H10B 109.0
C9A C10A H10C 109.2
C9A C10A H10D 109.2
H10C C10A H10D 107.9
C11A C10A C9A 112.26(19)
C11A C10A H10C 109.2
C11A C10A H10D 109.2
C10 C11 H11 117.6
C12 C11 C10 124.8(2)
C12 C11 H11 117.6
C10A C11A H11A 117.7
C12A C11A C10A 124.6(3)
C12A C11A H11A 117.7
C11 C12 H12A 120.0
C11 C12 H12B 120.0
H12A C12 H12B 120.0
C11A C12A H12D 120.0
C11A C12A H12C 120.0
H12D C12A H12C 120.0
C14 C13 C9 110.01(17)
C15 C13 C9 109.04(18)
C15 C13 C14 107.99(19)
C16 C13 C9 112.95(18)
C16 C13 C14 108.35(18)
C16 C13 C15 108.37(18)
C14A C13A C9A 109.46(17)
C14A C13A C15A 108.6(2)
C15A C13A C9A 109.48(18)
C16A C13A C9A 112.44(18)
C16A C13A C14A 108.54(19)
C16A C13A C15A 108.27(19)
C13 C14 H14A 109.5
C13 C14 H14B 109.5
H14A C14 H14B 108.1
C19 C14 C13 110.57(18)
C19 C14 H14A 109.5
C19 C14 H14B 109.5
C13A C14A H14C 109.6
C13A C14A H14D 109.6
C13A C14A C19A 110.24(19)
H14C C14A H14D 108.1
C19A C14A H14C 109.6
C19A C14A H14D 109.6
C13 C15 H15A 109.5
C13 C15 H15B 109.5
H15A C15 H15B 108.1
C21 C15 C13 110.9(2)
C21 C15 H15A 109.5
C21 C15 H15B 109.5
C13A C15A H15C 109.6
C13A C15A H15D 109.6
C13A C15A C21A 110.45(19)
H15C C15A H15D 108.1
C21A C15A H15C 109.6
C21A C15A H15D 109.6
C13 C16 H16A 109.5
C13 C16 H16B 109.5
H16A C16 H16B 108.1
C17 C16 C13 110.60(19)
C17 C16 H16A 109.5
C17 C16 H16B 109.5
C13A C16A H16D 109.5
C13A C16A H16C 109.5
C13A C16A C17A 110.51(18)
H16D C16A H16C 108.1
C17A C16A H16D 109.5
C17A C16A H16C 109.5
C16 C17 H17 109.3
C18 C17 C16 109.74(19)
C18 C17 H17 109.3
C22 C17 C16 109.83(19)
C22 C17 H17 109.3
C22 C17 C18 109.4(2)
C16A C17A H17A 109.4
C18A C17A C16A 109.3(2)
C18A C17A H17A 109.4
C22A C17A C16A 109.6(2)
C22A C17A H17A 109.4
C22A C17A C18A 109.7(2)
C17 C18 H18A 109.8
C17 C18 H18B 109.8
H18A C18 H18B 108.3
C19 C18 C17 109.2(2)
C19 C18 H18A 109.8
C19 C18 H18B 109.8
C17A C18A H18C 109.8
C17A C18A H18D 109.8
H18C C18A H18D 108.2
C19A C18A C17A 109.4(2)
C19A C18A H18C 109.8
C19A C18A H18D 109.8
C14 C19 H19 109.4
C18 C19 C14 109.7(2)
C18 C19 H19 109.4
C18 C19 C20 109.9(2)
C20 C19 C14 109.0(2)
C20 C19 H19 109.4
C14A C19A H19A 109.5
C18A C19A C14A 109.6(2)
C18A C19A H19A 109.5
C18A C19A C20A 109.4(2)
C20A C19A C14A 109.4(2)
C20A C19A H19A 109.5
C19 C20 H20A 109.8
C19 C20 H20B 109.8
H20A C20 H20B 108.3
C21 C20 C19 109.3(2)
C21 C20 H20A 109.8
C21 C20 H20B 109.8
C19A C20A H20C 109.7
C19A C20A H20D 109.7
H20C C20A H20D 108.2
C21A C20A C19A 109.7(2)
C21A C20A H20C 109.7
C21A C20A H20D 109.7
C15 C21 H21 109.5
C15 C21 C22 109.5(2)
C20 C21 C15 109.2(2)
C20 C21 H21 109.5
C20 C21 C22 109.6(2)
C22 C21 H21 109.5
C15A C21A H21A 109.5
C20A C21A C15A 109.6(2)
C20A C21A H21A 109.5
C20A C21A C22A 109.6(2)
C22A C21A C15A 109.2(2)
C22A C21A H21A 109.5
C17 C22 C21 109.25(19)
C17 C22 H22B 109.8
C17 C22 H22A 109.8
C21 C22 H22B 109.8
C21 C22 H22A 109.8
H22B C22 H22A 108.3
C17A C22A C21A 109.40(19)
C17A C22A H22C 109.8
C17A C22A H22D 109.8
C21A C22A H22C 109.8
C21A C22A H22D 109.8
H22C C22A H22D 108.2

loop_
_geom_bond_atom_site_label_1
_geom_bond_atom_site_label_2
_geom_bond_distance
C1 H1A 0.9800
C1 H1B 0.9800
C1 H1C 0.9800
C1 C4 1.519(3)
C1A H1AA 0.9800
C1A H1AB 0.9800
C1A H1AC 0.9800
C1A C4A 1.522(4)
C2 H2A 0.9800
C2 H2B 0.9800
C2 H2C 0.9800
C2 C4 1.513(3)
C2A H2AA 0.9800
C2A H2AB 0.9800
C2A H2AC 0.9800
C2A C4A 1.517(4)
C3 H3A 0.9800
C3 H3B 0.9800
C3 H3C 0.9800
C3 C4 1.516(3)
C3A H3AA 0.9800
C3A H3AB 0.9800
C3A H3AC 0.9800
C3A C4A 1.509(4)
C4 O5 1.474(3)
C4A O5A 1.469(3)
O5 C6 1.349(3)
O5A C6A 1.346(3)
C6 O7 1.224(3)
C6 N8 1.342(3)
C6A O7A 1.222(3)
C6A N8A 1.342(3)
N8 H8 0.79(3)
N8 C9 1.455(3)
N8A H8A 0.84(3)
N8A C9A 1.459(3)
C9 H9 1.0000
C9 C10 1.539(3)
C9 C13 1.547(3)
C9A H9A 1.0000
C9A C10A 1.537(3)
C9A C13A 1.554(3)
C10 H10A 0.9900
C10 H10B 0.9900
C10 C11 1.500(3)
C10A H10C 0.9900
C10A H10D 0.9900
C10A C11A 1.504(3)
C11 H11 0.9500
C11 C12 1.306(4)
C11A H11A 0.9500
C11A C12A 1.297(4)
C12 H12A 0.9500
C12 H12B 0.9500
C12A H12D 0.9500
C12A H12C 0.9500
C13 C14 1.541(3)
C13 C15 1.538(3)
C13 C16 1.537(3)
C13A C14A 1.536(3)
C13A C15A 1.539(3)
C13A C16A 1.529(3)
C14 H14A 0.9900
C14 H14B 0.9900
C14 C19 1.538(3)
C14A H14C 0.9900
C14A H14D 0.9900
C14A C19A 1.541(3)
C15 H15A 0.9900
C15 H15B 0.9900
C15 C21 1.534(3)
C15A H15C 0.9900
C15A H15D 0.9900
C15A C21A 1.540(3)
C16 H16A 0.9900
C16 H16B 0.9900
C16 C17 1.534(3)
C16A H16D 0.9900
C16A H16C 0.9900
C16A C17A 1.542(3)
C17 H17 1.0000
C17 C18 1.529(3)
C17 C22 1.523(4)
C17A H17A 1.0000
C17A C18A 1.523(4)
C17A C22A 1.520(4)
C18 H18A 0.9900
C18 H18B 0.9900
C18 C19 1.526(4)
C18A H18C 0.9900
C18A H18D 0.9900
C18A C19A 1.522(4)
C19 H19 1.0000
C19 C20 1.531(4)
C19A H19A 1.0000
C19A C20A 1.529(4)
C20 H20A 0.9900
C20 H20B 0.9900
C20 C21 1.527(4)
C20A H20C 0.9900
C20A H20D 0.9900
C20A C21A 1.517(5)
C21 H21 1.0000
C21 C22 1.537(4)
C21A H21A 1.0000
C21A C22A 1.527(4)
C22 H22B 0.9900
C22 H22A 0.9900
C22A H22C 0.9900
C22A H22D 0.9900

loop_
_geom_torsion_atom_site_label_1
_geom_torsion_atom_site_label_2
_geom_torsion_atom_site_label_3
_geom_torsion_atom_site_label_4
_geom_torsion
C1 C4 O5 C6 -178.02(19)
C1A C4A O5A C6A -176.7(2)
C2 C4 O5 C6 -61.2(3)
C2A C4A O5A C6A -60.0(3)
C3 C4 O5 C6 64.0(3)
C3A C4A O5A C6A 65.3(3)
C4 O5 C6 O7 3.2(3)
C4 O5 C6 N8 -177.86(18)
C4A O5A C6A O7A 0.6(3)
C4A O5A C6A N8A -179.71(19)
O5 C6 N8 C9 179.80(18)
O5A C6A N8A C9A -171.84(18)
C6 N8 C9 C10 118.7(2)
C6 N8 C9 C13 -112.8(2)
C6A N8A C9A C10A 111.5(2)
C6A N8A C9A C13A -120.3(2)
O7 C6 N8 C9 -1.3(3)
O7A C6A N8A C9A 7.8(3)
N8 C9 C10 C11 -61.1(3)
N8 C9 C13 C14 41.5(3)
N8 C9 C13 C15 159.80(19)
N8 C9 C13 C16 -79.7(2)
N8A C9A C10A C11A -59.6(3)
N8A C9A C13A C14A 51.9(2)
N8A C9A C13A C15A 170.8(2)
N8A C9A C13A C16A -68.8(2)
C9 C10 C11 C12 130.2(3)
C9 C13 C14 C19 177.7(2)
C9 C13 C15 C21 -178.3(2)
C9 C13 C16 C17 -179.34(17)
C9A C10A C11A C12A 130.7(3)
C9A C13A C14A C19A 178.2(2)
C9A C13A C15A C21A -178.0(2)
C9A C13A C16A C17A -179.84(19)
C10 C9 C13 C14 167.2(2)
C10 C9 C13 C15 -74.6(2)
C10 C9 C13 C16 46.0(3)
C10A C9A C13A C14A 177.2(2)
C10A C9A C13A C15A -63.9(3)
C10A C9A C13A C16A 56.5(3)
C13 C9 C10 C11 171.2(2)
C13 C14 C19 C18 59.8(3)
C13 C14 C19 C20 -60.6(3)
C13 C15 C21 C20 60.4(3)
C13 C15 C21 C22 -59.6(3)
C13 C16 C17 C18 -60.1(3)
C13 C16 C17 C22 60.2(2)
C13A C9A C10A C11A 173.6(2)
C13A C14A C19A C18A 59.9(3)
C13A C14A C19A C20A -60.0(3)
C13A C15A C21A C20A 59.7(3)
C13A C15A C21A C22A -60.3(3)
C13A C16A C17A C18A -60.1(3)
C13A C16A C17A C22A 60.1(3)
C14 C13 C15 C21 -58.7(3)
C14 C13 C16 C17 58.5(2)
C14 C19 C20 C21 60.7(3)
C14A C13A C15A C21A -58.6(3)
C14A C13A C16A C17A 58.9(3)
C14A C19A C20A C21A 60.2(3)
C15 C13 C14 C19 58.8(3)
C15 C13 C16 C17 -58.4(2)
C15 C21 C22 C17 59.5(3)
C15A C13A C14A C19A 58.8(3)
C15A C13A C16A C17A -58.8(3)
C15A C21A C22A C17A 60.3(3)
C16 C13 C14 C19 -58.4(3)
C16 C13 C15 C21 58.4(2)
C16 C17 C18 C19 60.0(3)
C16 C17 C22 C21 -59.9(2)
C16A C13A C14A C19A -58.7(3)
C16A C13A C15A C21A 59.1(3)
C16A C17A C18A C19A 60.0(3)
C16A C17A C22A C21A -60.1(3)
C17 C18 C19 C14 -59.8(3)
C17 C18 C19 C20 60.0(3)
C17A C18A C19A C14A -60.2(3)
C17A C18A C19A C20A 59.8(3)
C18 C17 C22 C21 60.6(2)
C18 C19 C20 C21 -59.5(3)
C18A C17A C22A C21A 59.9(3)
C18A C19A C20A C21A -59.9(3)
C19 C20 C21 C15 -60.6(3)
C19 C20 C21 C22 59.4(3)
C19A C20A C21A C15A -60.0(3)
C19A C20A C21A C22A 59.8(3)
C20 C21 C22 C17 -60.2(3)
C20A C21A C22A C17A -59.8(3)
C22 C17 C18 C19 -60.6(2)
C22A C17A C18A C19A -60.1(2)
